data_4506116
loop_
_publ_author_name
'Mastropietro, Teresa F.'
'Aprea, Alessia'
'La Deda, Massimo'
'Aiello, Iolinda'
'Ghedini, Mauro'
'Crispini, Alessandra'

_publ_section_title
;
 Role of Fluorine Interactions in the Solid State Structure and
 Photophysical Properties of
 3,5-Disubstituted-2-(2&#x2032;-pyridyl)pyrrole Pd(II) Complexes
;
_journal_issue 5
_journal_name_full 'Crystal Growth &amp; Design'
_journal_page_first 2173
_journal_paper_doi 10.1021/cg300369w
_journal_volume 12
_journal_year 2012
_chemical_formula_moiety 'C44 H22 Cl2 F24 N8 Pd2'
_chemical_formula_sum 'C44 H22 Cl2 F24 N8 Pd2'
_chemical_formula_weight 1402.40
_space_group_IT_number 14
_symmetry_cell_setting monoclinic
_symmetry_space_group_name_Hall '-P 2ybc'
_symmetry_space_group_name_H-M 'P 1 21/c 1'
_atom_sites_solution_hydrogens geom
_atom_sites_solution_primary direct
_atom_sites_solution_secondary difmap
_audit_creation_method SHELXL-97
_cell_angle_alpha 90.00
_cell_angle_beta 99.48(2)
_cell_angle_gamma 90.00
_cell_formula_units_Z 4
_cell_length_a 20.244(12)
_cell_length_b 18.179(9)
_cell_length_c 13.766(7)
_cell_measurement_reflns_used 7210
_cell_measurement_temperature 298(2)
_cell_measurement_theta_max 22.76
_cell_measurement_theta_min 2.25
_cell_volume 4997(5)
_computing_cell_refinement 'Bruker SMART'
_computing_data_collection 'Bruker SMART'
_computing_data_reduction 'Bruker SAINT'
_computing_molecular_graphics 'Bruker SHELXTL'
_computing_publication_material 'Bruker SHELXTL'
_computing_structure_refinement 'Bruker SHELXTL'
_computing_structure_solution 'Bruker SHELXTL'
_diffrn_ambient_temperature 298(2)
_diffrn_measured_fraction_theta_full 0.998
_diffrn_measured_fraction_theta_max 0.998
_diffrn_measurement_device_type 'CCD area detector'
_diffrn_measurement_method 'phi and omega scans'
_diffrn_radiation_monochromator graphite
_diffrn_radiation_source 'sealed tube'
_diffrn_radiation_type MoK\a
_diffrn_radiation_wavelength 0.71073
_diffrn_reflns_av_R_equivalents 0.0630
_diffrn_reflns_av_sigmaI/netI 0.0337
_diffrn_reflns_limit_h_max 22
_diffrn_reflns_limit_h_min -22
_diffrn_reflns_limit_k_max 20
_diffrn_reflns_limit_k_min -20
_diffrn_reflns_limit_l_max 15
_diffrn_reflns_limit_l_min -15
_diffrn_reflns_number 78297
_diffrn_reflns_theta_full 23.68
_diffrn_reflns_theta_max 23.68
_diffrn_reflns_theta_min 1.51
_exptl_absorpt_coefficient_mu 0.960
_exptl_absorpt_correction_T_max 0.7943
_exptl_absorpt_correction_T_min 0.7390
_exptl_absorpt_correction_type sphere
_exptl_absorpt_process_details SADABS
_exptl_crystal_colour orange
_exptl_crystal_density_diffrn 1.864
_exptl_crystal_density_method 'not measured'
_exptl_crystal_description parallelepiped
_exptl_crystal_F_000 2736
_exptl_crystal_size_max 0.35
_exptl_crystal_size_mid 0.22
_exptl_crystal_size_min 0.18
_refine_diff_density_max 0.988
_refine_diff_density_min -0.751
_refine_diff_density_rms 0.070
_refine_ls_extinction_method none
_refine_ls_goodness_of_fit_ref 0.982
_refine_ls_hydrogen_treatment constr
_refine_ls_matrix_type full
_refine_ls_number_parameters 719
_refine_ls_number_reflns 7544
_refine_ls_number_restraints 0
_refine_ls_restrained_S_all 0.982
_refine_ls_R_factor_all 0.0583
_refine_ls_R_factor_gt 0.0365
_refine_ls_shift/su_max 0.003
_refine_ls_shift/su_mean 0.000
_refine_ls_structure_factor_coef Fsqd
_refine_ls_weighting_details 'calc w=1/[\s^2^(Fo^2^)+(0.0484P)^2^+8.5884P] where P=(Fo^2^+2Fc^2^)/3'
_refine_ls_weighting_scheme calc
_refine_ls_wR_factor_gt 0.0870
_refine_ls_wR_factor_ref 0.1005
_reflns_number_gt 5715
_reflns_number_total 7544
_reflns_threshold_expression >2sigma(I)
_cod_data_source_file cg300369w_si_001.cif
_cod_data_source_block (1)
_cod_depositor_comments
;
The following automatic conversions were performed:

'_symmetry_cell_setting' value 'Monoclinic' changed to 'monoclinic'
according to /home/saulius/struct/CIF-dictionaries/cif_core.dic
dictionary named 'cif_core.dic' version 2.4.1 from 2010-06-29.

Automatic conversion script
Id: cif_fix_values 1715 2011-07-08 13:25:40Z adriana 
;
_cod_original_sg_symbol_H-M ' P 21/c'
_cod_database_code 4506116

loop_
_symmetry_equiv_pos_as_xyz
'x, y, z'
'-x, y+1/2, -z+1/2'
'-x, -y, -z'
'x, -y-1/2, z-1/2'

loop_
_atom_site_label
_atom_site_type_symbol
_atom_site_fract_x
_atom_site_fract_y
_atom_site_fract_z
_atom_site_U_iso_or_equiv
_atom_site_adp_type
_atom_site_occupancy
_atom_site_symmetry_multiplicity
_atom_site_calc_flag
_atom_site_refinement_flags
_atom_site_disorder_assembly
_atom_site_disorder_group
Pd1 Pd 0.295168(18) 0.53265(2) 0.08222(2) 0.04018(12) Uani 1 1 d . . .
Pd2 Pd 0.853127(18) 0.50869(2) 0.71480(3) 0.04427(12) Uani 1 1 d . . .
Cl1 Cl 0.21488(6) 0.45368(8) 0.00131(10) 0.0614(4) Uani 1 1 d . . .
Cl2 Cl 0.85275(7) 0.40243(8) 0.80783(10) 0.0627(4) Uani 1 1 d . . .
N1 N 0.31975(19) 0.4675(2) 0.2006(3) 0.0418(9) Uani 1 1 d . . .
N2 N 0.36433(19) 0.5975(2) 0.1642(3) 0.0412(9) Uani 1 1 d . . .
N3 N 0.27620(19) 0.5949(2) -0.0422(3) 0.0424(9) Uani 1 1 d . . .
N4 N 0.3438(2) 0.4572(2) -0.0976(3) 0.0542(11) Uani 1 1 d . . .
H4B H 0.3056 0.4427 -0.0853 0.065 Uiso 1 1 calc R . .
N5 N 0.77295(19) 0.4781(2) 0.6170(3) 0.0456(10) Uani 1 1 d . . .
N6 N 0.84319(19) 0.5995(2) 0.6278(3) 0.0495(10) Uani 1 1 d . . .
N7 N 0.93826(19) 0.5359(2) 0.8079(3) 0.0471(10) Uani 1 1 d . . .
N8 N 0.9709(2) 0.4092(2) 0.6827(3) 0.0562(11) Uani 1 1 d . . .
H8B H 0.9384 0.3944 0.7110 0.067 Uiso 1 1 calc R . .
C1 C 0.2910(3) 0.4027(3) 0.2145(4) 0.0509(13) Uani 1 1 d . . .
H1A H 0.2550 0.3870 0.1683 0.061 Uiso 1 1 calc R . .
C2 C 0.3126(3) 0.3587(3) 0.2943(4) 0.0576(14) Uani 1 1 d . . .
H2A H 0.2911 0.3146 0.3030 0.069 Uiso 1 1 calc R . .
C3 C 0.3662(3) 0.3810(3) 0.3604(4) 0.0603(14) Uani 1 1 d . . .
H3A H 0.3822 0.3516 0.4145 0.072 Uiso 1 1 calc R . .
C4 C 0.3970(3) 0.4471(3) 0.3478(4) 0.0528(13) Uani 1 1 d . . .
H4A H 0.4337 0.4624 0.3931 0.063 Uiso 1 1 calc R . .
C5 C 0.3730(2) 0.4903(2) 0.2675(3) 0.0400(11) Uani 1 1 d . . .
C6 C 0.3974(2) 0.5628(2) 0.2467(3) 0.0405(11) Uani 1 1 d . . .
C7 C 0.4457(2) 0.6102(3) 0.2960(3) 0.0474(12) Uani 1 1 d . . .
C8 C 0.4415(3) 0.6756(3) 0.2429(4) 0.0521(13) Uani 1 1 d . . .
H8A H 0.4675 0.7175 0.2581 0.063 Uiso 1 1 calc R . .
C9 C 0.3916(3) 0.6663(2) 0.1643(4) 0.0470(12) Uani 1 1 d . . .
C10 C 0.4959(3) 0.5987(3) 0.3853(4) 0.0652(16) Uani 1 1 d . . .
C11 C 0.3670(3) 0.7242(3) 0.0940(4) 0.0601(15) Uani 1 1 d . . .
C12 C 0.2266(2) 0.6442(3) -0.0500(4) 0.0551(13) Uani 1 1 d . . .
H12A H 0.2026 0.6487 0.0018 0.066 Uiso 1 1 calc R . .
C13 C 0.2097(3) 0.6883(3) -0.1311(4) 0.0709(17) Uani 1 1 d . . .
H13A H 0.1749 0.7220 -0.1343 0.085 Uiso 1 1 calc R . .
C14 C 0.2446(3) 0.6820(4) -0.2060(4) 0.0744(18) Uani 1 1 d . . .
H14A H 0.2346 0.7121 -0.2611 0.089 Uiso 1 1 calc R . .
C15 C 0.2949(3) 0.6309(3) -0.2006(4) 0.0605(14) Uani 1 1 d . . .
H15A H 0.3188 0.6260 -0.2524 0.073 Uiso 1 1 calc R . .
C16 C 0.3098(2) 0.5872(3) -0.1187(3) 0.0456(12) Uani 1 1 d . . .
C17 C 0.3602(2) 0.5280(3) -0.1147(3) 0.0449(12) Uani 1 1 d . . .
C18 C 0.4252(3) 0.5269(3) -0.1324(4) 0.0508(13) Uani 1 1 d . . .
C19 C 0.4488(3) 0.4543(3) -0.1238(4) 0.0602(14) Uani 1 1 d . . .
H19A H 0.4913 0.4379 -0.1308 0.072 Uiso 1 1 calc R . .
C20 C 0.3972(3) 0.4130(3) -0.1031(4) 0.0629(15) Uani 1 1 d . A .
C21 C 0.4660(3) 0.5897(3) -0.1584(5) 0.0632(15) Uani 1 1 d . . .
C22 C 0.3930(4) 0.3304(4) -0.0875(8) 0.104(3) Uani 1 1 d . . .
F10 F 0.4517(4) 0.3017(4) -0.0631(6) 0.112(2) Uiso 0.704(7) 1 d P A 1
F11 F 0.3772(4) 0.3165(4) -0.0007(6) 0.121(2) Uiso 0.704(7) 1 d P A 1
F12 F 0.3305(5) 0.3084(5) -0.0991(8) 0.152(3) Uiso 0.704(7) 1 d P A 1
F10A F 0.3900(6) 0.2986(5) -0.1870(8) 0.053(3) Uiso 0.296(7) 1 d P A 2
F11A F 0.4244(9) 0.2931(8) -0.1371(16) 0.101(5) Uiso 0.296(7) 1 d P A 2
F12A F 0.3539(8) 0.3015(7) -0.1595(11) 0.077(4) Uiso 0.296(7) 1 d P A 2
C23 C 0.7388(3) 0.4156(3) 0.6212(4) 0.0571(14) Uani 1 1 d . . .
H23A H 0.7500 0.3852 0.6758 0.068 Uiso 1 1 calc R . .
C24 C 0.6881(3) 0.3946(3) 0.5487(4) 0.0639(15) Uani 1 1 d . . .
H24A H 0.6652 0.3507 0.5532 0.077 Uiso 1 1 calc R . .
C25 C 0.6718(3) 0.4398(4) 0.4692(4) 0.0695(17) Uani 1 1 d . . .
H25A H 0.6373 0.4268 0.4189 0.083 Uiso 1 1 calc R . .
C26 C 0.7060(3) 0.5044(3) 0.4629(4) 0.0615(15) Uani 1 1 d . . .
H26A H 0.6953 0.5348 0.4083 0.074 Uiso 1 1 calc R . .
C27 C 0.7565(2) 0.5236(3) 0.5386(4) 0.0489(12) Uani 1 1 d . . .
C28 C 0.7947(2) 0.5911(3) 0.5459(4) 0.0525(13) Uani 1 1 d . . .
C29 C 0.7907(3) 0.6554(3) 0.4902(4) 0.0633(15) Uani 1 1 d . . .
C30 C 0.8365(3) 0.7045(3) 0.5396(4) 0.0695(16) Uani 1 1 d . . .
H30A H 0.8447 0.7522 0.5203 0.083 Uiso 1 1 calc R . .
C31 C 0.8676(3) 0.6690(3) 0.6226(4) 0.0563(13) Uani 1 1 d . . .
C32 C 0.7476(4) 0.6734(4) 0.3962(6) 0.085(2) Uani 1 1 d . . .
C33 C 0.9180(3) 0.7025(3) 0.6990(5) 0.0662(16) Uani 1 1 d . . .
C34 C 0.9309(3) 0.5738(3) 0.8888(4) 0.0598(14) Uani 1 1 d . . .
H34A H 0.8880 0.5867 0.8983 0.072 Uiso 1 1 calc R . .
C35 C 0.9847(4) 0.5943(3) 0.9584(4) 0.0713(18) Uani 1 1 d . . .
H35A H 0.9784 0.6219 1.0131 0.086 Uiso 1 1 calc R . .
C36 C 1.0472(3) 0.5736(4) 0.9456(5) 0.081(2) Uani 1 1 d . . .
H36A H 1.0842 0.5870 0.9916 0.098 Uiso 1 1 calc R . .
C37 C 1.0556(3) 0.5330(3) 0.8652(4) 0.0657(16) Uani 1 1 d . . .
H37A H 1.0983 0.5179 0.8571 0.079 Uiso 1 1 calc R . .
C38 C 1.0006(2) 0.5144(3) 0.7957(4) 0.0512(13) Uani 1 1 d . . .
C39 C 1.0093(2) 0.4693(3) 0.7103(4) 0.0531(13) Uani 1 1 d . . .
C40 C 1.0553(3) 0.4732(3) 0.6461(5) 0.0658(16) Uani 1 1 d . . .
C41 C 1.0436(3) 0.4142(3) 0.5803(5) 0.0753(18) Uani 1 1 d . . .
H41A H 1.0673 0.4033 0.5297 0.090 Uiso 1 1 calc R . .
C42 C 0.9909(3) 0.3759(3) 0.6045(4) 0.0638(15) Uani 1 1 d . . .
C44 C 0.9574(4) 0.3097(4) 0.5609(5) 0.0797(18) Uani 1 1 d . . .
C43 C 1.1095(4) 0.5279(4) 0.6471(6) 0.087(2) Uani 1 1 d . . .
F1 F 0.4013(2) 0.78647(17) 0.1165(3) 0.0989(13) Uani 1 1 d . . .
F2 F 0.37134(17) 0.71063(16) 0.0004(2) 0.0686(9) Uani 1 1 d . . .
F3 F 0.30248(19) 0.74127(19) 0.0941(2) 0.0827(10) Uani 1 1 d . . .
F4 F 0.53576(18) 0.5411(2) 0.3797(3) 0.0937(12) Uani 1 1 d . . .
F5 F 0.46966(18) 0.5858(2) 0.4665(2) 0.0851(10) Uani 1 1 d . . .
F6 F 0.5354(2) 0.6563(2) 0.4055(3) 0.1102(15) Uani 1 1 d . . .
F7 F 0.4580(2) 0.6010(2) -0.2555(3) 0.1037(13) Uani 1 1 d . . .
F8 F 0.4527(2) 0.6513(2) -0.1191(4) 0.1198(17) Uani 1 1 d . . .
F9 F 0.53109(17) 0.5777(2) -0.1333(3) 0.0860(10) Uani 1 1 d . . .
F13 F 0.7537(2) 0.6279(3) 0.3237(3) 0.1205(15) Uani 1 1 d . . .
F14 F 0.6821(2) 0.6726(3) 0.4030(3) 0.1127(14) Uani 1 1 d . . .
F15 F 0.7599(3) 0.7402(3) 0.3662(4) 0.1412(19) Uani 1 1 d . . .
F16 F 0.89750(19) 0.7083(2) 0.7863(3) 0.0871(10) Uani 1 1 d . . .
F17 F 0.9323(2) 0.77131(18) 0.6732(3) 0.0955(12) Uani 1 1 d . . .
F18 F 0.97600(16) 0.66628(18) 0.7157(3) 0.0762(9) Uani 1 1 d . . .
F19 F 0.8930(2) 0.3193(2) 0.5262(4) 0.1195(15) Uani 1 1 d . . .
F20 F 0.9543(2) 0.2558(2) 0.6262(3) 0.1167(15) Uani 1 1 d . . .
F21 F 0.9843(3) 0.2821(3) 0.4902(4) 0.162(2) Uani 1 1 d . . .
F22 F 1.1266(2) 0.5337(2) 0.5566(4) 0.1162(16) Uani 1 1 d . . .
F23 F 1.1647(2) 0.5103(3) 0.7075(4) 0.1292(18) Uani 1 1 d . . .
F24 F 1.09297(19) 0.5952(2) 0.6720(3) 0.0986(12) Uani 1 1 d . . .

loop_
_atom_site_aniso_label
_atom_site_aniso_U_11
_atom_site_aniso_U_22
_atom_site_aniso_U_33
_atom_site_aniso_U_23
_atom_site_aniso_U_13
_atom_site_aniso_U_12
Pd1 0.0406(2) 0.0457(2) 0.0336(2) 0.00300(16) 0.00397(15) 0.00366(16)
Pd2 0.0365(2) 0.0544(2) 0.0404(2) -0.00303(17) 0.00213(16) -0.00325(17)
Cl1 0.0484(7) 0.0810(10) 0.0520(8) 0.0055(7) 0.0001(6) -0.0162(7)
Cl2 0.0605(8) 0.0748(9) 0.0513(8) 0.0113(7) 0.0045(6) -0.0133(7)
N1 0.047(2) 0.043(2) 0.036(2) 0.0017(17) 0.0071(18) 0.0031(19)
N2 0.048(2) 0.039(2) 0.036(2) 0.0025(17) 0.0051(18) 0.0088(18)
N3 0.041(2) 0.048(2) 0.037(2) 0.0031(17) 0.0052(18) 0.0046(19)
N4 0.056(3) 0.051(3) 0.057(3) -0.001(2) 0.015(2) -0.003(2)
N5 0.037(2) 0.051(3) 0.046(2) -0.010(2) 0.0002(18) -0.0028(19)
N6 0.041(2) 0.054(3) 0.052(3) -0.004(2) 0.001(2) 0.000(2)
N7 0.044(2) 0.055(3) 0.040(2) 0.003(2) 0.0015(19) -0.009(2)
N8 0.045(3) 0.067(3) 0.059(3) 0.012(2) 0.011(2) 0.003(2)
C1 0.061(3) 0.043(3) 0.046(3) -0.005(2) 0.002(3) -0.003(2)
C2 0.077(4) 0.042(3) 0.051(3) 0.005(2) 0.004(3) -0.008(3)
C3 0.087(4) 0.042(3) 0.049(3) 0.010(2) 0.001(3) 0.004(3)
C4 0.067(3) 0.046(3) 0.040(3) 0.005(2) -0.006(2) 0.003(3)
C5 0.044(3) 0.036(3) 0.040(3) -0.001(2) 0.009(2) 0.003(2)
C6 0.043(3) 0.039(3) 0.038(3) 0.002(2) 0.003(2) 0.006(2)
C7 0.046(3) 0.050(3) 0.043(3) 0.004(2) 0.000(2) 0.004(2)
C8 0.062(3) 0.041(3) 0.049(3) 0.001(2) 0.000(3) -0.003(2)
C9 0.061(3) 0.033(3) 0.046(3) 0.002(2) 0.004(3) 0.007(2)
C10 0.061(4) 0.066(4) 0.062(4) 0.007(3) -0.006(3) -0.012(3)
C11 0.090(5) 0.037(3) 0.050(4) -0.001(2) 0.002(3) 0.007(3)
C12 0.045(3) 0.071(4) 0.049(3) 0.007(3) 0.005(2) 0.011(3)
C13 0.058(4) 0.077(4) 0.075(4) 0.019(3) 0.006(3) 0.027(3)
C14 0.079(4) 0.092(5) 0.050(4) 0.028(3) 0.007(3) 0.021(4)
C15 0.070(4) 0.068(4) 0.044(3) 0.012(3) 0.013(3) 0.012(3)
C16 0.046(3) 0.049(3) 0.040(3) 0.000(2) 0.002(2) -0.002(2)
C17 0.055(3) 0.044(3) 0.037(3) 0.000(2) 0.011(2) 0.002(2)
C18 0.059(3) 0.045(3) 0.050(3) 0.000(2) 0.015(3) 0.000(2)
C19 0.062(4) 0.052(3) 0.069(4) -0.004(3) 0.019(3) 0.008(3)
C20 0.078(4) 0.040(3) 0.072(4) -0.003(3) 0.018(3) 0.002(3)
C21 0.059(4) 0.057(4) 0.076(4) 0.001(3) 0.019(3) 0.005(3)
C22 0.069(5) 0.095(6) 0.154(8) -0.030(6) 0.035(5) -0.008(4)
C23 0.051(3) 0.057(3) 0.060(3) -0.014(3) 0.000(3) 0.000(3)
C24 0.058(4) 0.053(3) 0.076(4) -0.024(3) -0.002(3) -0.007(3)
C25 0.056(4) 0.081(4) 0.064(4) -0.028(3) -0.012(3) 0.000(3)
C26 0.056(3) 0.070(4) 0.054(3) -0.013(3) -0.004(3) 0.005(3)
C27 0.042(3) 0.056(3) 0.048(3) -0.011(2) 0.004(2) 0.005(2)
C28 0.041(3) 0.065(4) 0.051(3) -0.002(3) 0.005(2) 0.009(3)
C29 0.055(3) 0.072(4) 0.059(4) 0.012(3) -0.003(3) 0.012(3)
C30 0.069(4) 0.058(4) 0.078(4) 0.017(3) 0.002(3) 0.001(3)
C31 0.054(3) 0.049(3) 0.065(4) 0.000(3) 0.006(3) -0.001(3)
C32 0.081(5) 0.084(5) 0.085(5) 0.021(4) -0.008(4) 0.005(4)
C33 0.070(4) 0.049(4) 0.078(4) -0.003(3) 0.007(3) -0.004(3)
C34 0.064(4) 0.067(4) 0.048(3) 0.004(3) 0.009(3) -0.019(3)
C35 0.098(5) 0.075(4) 0.036(3) 0.002(3) -0.003(3) -0.036(4)
C36 0.069(5) 0.104(5) 0.060(4) 0.021(4) -0.021(3) -0.036(4)
C37 0.049(3) 0.081(4) 0.061(4) 0.020(3) -0.008(3) -0.011(3)
C38 0.041(3) 0.065(3) 0.044(3) 0.012(2) -0.004(2) -0.004(2)
C39 0.039(3) 0.058(3) 0.061(3) 0.015(3) 0.005(3) 0.002(3)
C40 0.053(3) 0.060(4) 0.088(4) 0.016(3) 0.024(3) 0.005(3)
C41 0.073(4) 0.068(4) 0.093(5) 0.006(4) 0.038(4) 0.010(3)
C42 0.062(4) 0.058(4) 0.075(4) 0.005(3) 0.018(3) 0.010(3)
C44 0.083(5) 0.070(5) 0.088(5) 0.002(4) 0.021(4) 0.009(4)
C43 0.069(5) 0.077(5) 0.124(6) 0.017(4) 0.042(5) 0.006(4)
F1 0.163(4) 0.0392(19) 0.078(2) 0.0087(17) -0.028(2) -0.011(2)
F2 0.102(3) 0.0580(19) 0.0455(19) 0.0034(14) 0.0119(17) -0.0052(17)
F3 0.104(3) 0.073(2) 0.069(2) 0.0058(17) 0.0075(19) 0.042(2)
F4 0.071(2) 0.108(3) 0.093(3) 0.016(2) -0.013(2) 0.032(2)
F5 0.086(2) 0.116(3) 0.047(2) 0.0074(19) -0.0105(18) -0.008(2)
F6 0.103(3) 0.101(3) 0.105(3) 0.025(2) -0.048(2) -0.048(2)
F7 0.113(3) 0.108(3) 0.090(3) 0.039(2) 0.017(2) -0.017(2)
F8 0.110(3) 0.057(2) 0.214(5) -0.035(3) 0.090(3) -0.018(2)
F9 0.058(2) 0.095(3) 0.106(3) 0.008(2) 0.019(2) -0.0051(19)
F13 0.144(4) 0.150(4) 0.059(3) 0.009(3) -0.009(2) 0.027(3)
F14 0.075(3) 0.136(4) 0.115(3) 0.020(3) -0.024(2) 0.020(3)
F15 0.153(4) 0.119(4) 0.130(4) 0.066(3) -0.040(3) -0.011(3)
F16 0.096(3) 0.088(3) 0.076(2) -0.021(2) 0.011(2) -0.003(2)
F17 0.109(3) 0.057(2) 0.111(3) 0.004(2) -0.010(2) -0.024(2)
F18 0.058(2) 0.072(2) 0.093(3) 0.0019(18) -0.0022(18) -0.0093(17)
F19 0.111(3) 0.087(3) 0.147(4) 0.012(3) -0.019(3) -0.015(3)
F20 0.138(4) 0.075(3) 0.127(4) 0.022(3) -0.008(3) -0.013(3)
F21 0.194(5) 0.135(4) 0.187(5) -0.084(4) 0.116(5) -0.062(4)
F22 0.121(3) 0.099(3) 0.152(4) 0.005(3) 0.093(3) -0.009(3)
F23 0.058(3) 0.122(4) 0.206(5) 0.029(3) 0.013(3) -0.011(2)
F24 0.095(3) 0.070(2) 0.145(4) 0.001(2) 0.060(3) -0.006(2)

loop_
_atom_type_symbol
_atom_type_description
_atom_type_scat_dispersion_real
_atom_type_scat_dispersion_imag
_atom_type_scat_source
C C 0.0033 0.0016 'International Tables Vol C Tables 4.2.6.8 and 6.1.1.4'
H H 0.0000 0.0000 'International Tables Vol C Tables 4.2.6.8 and 6.1.1.4'
N N 0.0061 0.0033 'International Tables Vol C Tables 4.2.6.8 and 6.1.1.4'
F F 0.0171 0.0103 'International Tables Vol C Tables 4.2.6.8 and 6.1.1.4'
Cl Cl 0.1484 0.1585 'International Tables Vol C Tables 4.2.6.8 and 6.1.1.4'
Pd Pd -0.9988 1.0072 'International Tables Vol C Tables 4.2.6.8 and 6.1.1.4'

loop_
_geom_angle_atom_site_label_1
_geom_angle_atom_site_label_2
_geom_angle_atom_site_label_3
_geom_angle
N1 Pd1 N2 80.50(15)
N1 Pd1 N3 175.51(15)
N2 Pd1 N3 99.36(15)
N1 Pd1 Cl1 94.88(12)
N2 Pd1 Cl1 174.98(11)
N3 Pd1 Cl1 85.40(12)
N5 Pd2 N6 80.75(16)
N5 Pd2 N7 176.03(16)
N6 Pd2 N7 99.51(16)
N5 Pd2 Cl2 93.66(13)
N6 Pd2 Cl2 173.99(11)
N7 Pd2 Cl2 86.22(12)
C1 N1 C5 119.0(4)
C1 N1 Pd1 125.3(3)
C5 N1 Pd1 115.6(3)
C9 N2 C6 106.1(4)
C9 N2 Pd1 140.8(3)
C6 N2 Pd1 113.1(3)
C12 N3 C16 118.3(4)
C12 N3 Pd1 118.4(3)
C16 N3 Pd1 123.2(3)
C17 N4 C20 109.4(4)
C17 N4 H4B 125.3
C20 N4 H4B 125.3
C23 N5 C27 119.4(4)
C23 N5 Pd2 125.0(4)
C27 N5 Pd2 115.5(3)
C31 N6 C28 106.0(4)
C31 N6 Pd2 141.6(4)
C28 N6 Pd2 112.3(3)
C34 N7 C38 118.9(4)
C34 N7 Pd2 116.8(3)
C38 N7 Pd2 124.1(3)
C42 N8 C39 110.4(5)
C42 N8 H8B 124.8
C39 N8 H8B 124.8
N1 C1 C2 122.6(5)
N1 C1 H1A 118.7
C2 C1 H1A 118.7
C3 C2 C1 118.5(5)
C3 C2 H2A 120.8
C1 C2 H2A 120.8
C2 C3 C4 120.3(5)
C2 C3 H3A 119.9
C4 C3 H3A 119.9
C3 C4 C5 119.4(5)
C3 C4 H4A 120.3
C5 C4 H4A 120.3
N1 C5 C4 120.3(4)
N1 C5 C6 113.6(4)
C4 C5 C6 126.1(4)
N2 C6 C7 109.1(4)
N2 C6 C5 116.4(4)
C7 C6 C5 134.4(4)
C8 C7 C6 107.2(4)
C8 C7 C10 122.2(5)
C6 C7 C10 130.6(5)
C9 C8 C7 106.5(4)
C9 C8 H8A 126.8
C7 C8 H8A 126.7
C8 C9 N2 111.1(4)
C8 C9 C11 124.3(5)
N2 C9 C11 124.4(5)
F6 C10 F4 106.5(5)
F6 C10 F5 105.9(5)
F4 C10 F5 103.8(5)
F6 C10 C7 111.9(5)
F4 C10 C7 113.8(5)
F5 C10 C7 114.2(5)
F2 C11 F1 105.5(5)
F2 C11 F3 105.3(4)
F1 C11 F3 105.7(4)
F2 C11 C9 116.0(4)
F1 C11 C9 110.4(5)
F3 C11 C9 113.1(5)
N3 C12 C13 122.7(5)
N3 C12 H12A 118.6
C13 C12 H12A 118.6
C14 C13 C12 118.8(5)
C14 C13 H13A 120.6
C12 C13 H13A 120.6
C13 C14 C15 119.6(5)
C13 C14 H14A 120.2
C15 C14 H14A 120.2
C14 C15 C16 119.9(5)
C14 C15 H15A 120.1
C16 C15 H15A 120.1
N3 C16 C15 120.6(5)
N3 C16 C17 118.7(4)
C15 C16 C17 120.6(4)
N4 C17 C18 106.5(4)
N4 C17 C16 120.6(4)
C18 C17 C16 132.7(4)
C17 C18 C19 108.8(5)
C17 C18 C21 128.1(5)
C19 C18 C21 123.1(5)
C20 C19 C18 106.0(5)
C20 C19 H19A 127.0
C18 C19 H19A 127.0
C19 C20 N4 109.3(5)
C19 C20 C22 129.8(6)
N4 C20 C22 120.8(5)
F8 C21 F9 107.5(5)
F8 C21 F7 106.6(5)
F9 C21 F7 103.8(5)
F8 C21 C18 113.7(5)
F9 C21 C18 112.3(5)
F7 C21 C18 112.3(5)
F11A C22 F12A 69.4(13)
F11A C22 F10 51.3(10)
F12A C22 F10 117.6(10)
F11A C22 F12 110.2(12)
F12A C22 F12 46.9(7)
F10 C22 F12 137.5(9)
F11A C22 F11 129.4(12)
F12A C22 F11 114.5(10)
F10 C22 F11 92.2(8)
F12 C22 F11 71.2(6)
F11A C22 F10A 37.5(9)
F12A C22 F10A 36.2(7)
F10 C22 F10A 88.8(7)
F12 C22 F10A 82.9(8)
F11 C22 F10A 142.2(8)
F11A C22 C20 115.2(10)
F12A C22 C20 109.8(9)
F10 C22 C20 111.4(7)
F12 C22 C20 111.0(7)
F11 C22 C20 110.3(7)
F10A C22 C20 104.4(8)
C22 F11 F12 54.4(6)
C22 F12 F11 54.4(6)
F12A F10A F11A 105.9(18)
F12A F10A C22 59.2(11)
F11A F10A C22 55.1(12)
F10A F11A C22 87.4(16)
F10A F11A F12A 36.5(10)
C22 F11A F12A 57.3(10)
F10A F12A C22 84.5(14)
F10A F12A F11A 37.6(10)
C22 F12A F11A 53.2(9)
N5 C23 C24 122.6(5)
N5 C23 H23A 118.7
C24 C23 H23A 118.7
C23 C24 C25 118.1(6)
C23 C24 H24A 120.9
C25 C24 H24A 120.9
C24 C25 C26 120.6(5)
C24 C25 H25A 119.7
C26 C25 H25A 119.7
C25 C26 C27 119.1(6)
C25 C26 H26A 120.4
C27 C26 H26A 120.4
N5 C27 C26 120.1(5)
N5 C27 C28 113.8(4)
C26 C27 C28 126.1(5)
N6 C28 C29 109.1(5)
N6 C28 C27 117.0(5)
C29 C28 C27 133.8(5)
C30 C29 C28 107.3(5)
C30 C29 C32 122.7(6)
C28 C29 C32 130.0(6)
C31 C30 C29 106.5(5)
C31 C30 H30A 126.8
C29 C30 H30A 126.8
N6 C31 C30 111.1(5)
N6 C31 C33 124.1(5)
C30 C31 C33 124.7(5)
F13 C32 F15 107.1(7)
F13 C32 F14 105.3(6)
F15 C32 F14 105.7(6)
F13 C32 C29 114.2(6)
F15 C32 C29 111.3(6)
F14 C32 C29 112.6(6)
F18 C33 F16 106.2(5)
F18 C33 F17 106.5(5)
F16 C33 F17 106.1(5)
F18 C33 C31 114.0(5)
F16 C33 C31 113.1(5)
F17 C33 C31 110.5(5)
N7 C34 C35 122.4(6)
N7 C34 H34A 118.8
C35 C34 H34A 118.8
C36 C35 C34 118.6(6)
C36 C35 H35A 120.7
C34 C35 H35A 120.7
C35 C36 C37 120.0(6)
C35 C36 H36A 120.0
C37 C36 H36A 120.0
C36 C37 C38 119.9(6)
C36 C37 H37A 120.1
C38 C37 H37A 120.1
N7 C38 C37 120.2(5)
N7 C38 C39 119.8(4)
C37 C38 C39 120.0(5)
N8 C39 C40 106.1(5)
N8 C39 C38 122.3(4)
C40 C39 C38 131.6(5)
C39 C40 C41 108.3(5)
C39 C40 C43 127.1(6)
C41 C40 C43 124.6(6)
C42 C41 C40 106.8(5)
C42 C41 H41A 126.6
C40 C41 H41A 126.6
N8 C42 C41 108.4(5)
N8 C42 C44 121.0(5)
C41 C42 C44 130.6(6)
F21 C44 F19 106.9(7)
F21 C44 F20 107.2(6)
F19 C44 F20 100.8(6)
F21 C44 C42 113.8(6)
F19 C44 C42 113.7(6)
F20 C44 C42 113.4(6)
F23 C43 F24 106.5(7)
F23 C43 F22 106.3(6)
F24 C43 F22 106.2(6)
F23 C43 C40 113.2(6)
F24 C43 C40 113.8(5)
F22 C43 C40 110.2(7)

loop_
_geom_bond_atom_site_label_1
_geom_bond_atom_site_label_2
_geom_bond_distance
Pd1 N1 2.009(4)
Pd1 N2 2.025(4)
Pd1 N3 2.035(4)
Pd1 Cl1 2.3124(16)
Pd2 N5 2.009(4)
Pd2 N6 2.030(4)
Pd2 N7 2.032(4)
Pd2 Cl2 2.3184(17)
N1 C1 1.342(6)
N1 C5 1.362(6)
N2 C9 1.368(6)
N2 C6 1.373(5)
N3 C12 1.336(6)
N3 C16 1.352(6)
N4 C17 1.360(6)
N4 C20 1.360(7)
N4 H4B 0.8600
N5 C23 1.337(6)
N5 C27 1.357(6)
N6 C31 1.361(6)
N6 C28 1.376(6)
N7 C34 1.338(6)
N7 C38 1.358(6)
N8 C42 1.354(7)
N8 C39 1.358(7)
N8 H8B 0.8600
C1 C2 1.371(7)
C1 H1A 0.9300
C2 C3 1.358(7)
C2 H2A 0.9300
C3 C4 1.377(7)
C3 H3A 0.9300
C4 C5 1.378(6)
C4 H4A 0.9300
C5 C6 1.452(6)
C6 C7 1.393(6)
C7 C8 1.392(7)
C7 C10 1.475(7)
C8 C9 1.364(7)
C8 H8A 0.9300
C9 C11 1.460(7)
C10 F6 1.319(6)
C10 F4 1.332(7)
C10 F5 1.334(7)
C11 F2 1.329(6)
C11 F1 1.338(6)
C11 F3 1.343(7)
C12 C13 1.372(7)
C12 H12A 0.9300
C13 C14 1.347(8)
C13 H13A 0.9300
C14 C15 1.371(8)
C14 H14A 0.9300
C15 C16 1.373(7)
C15 H15A 0.9300
C16 C17 1.477(7)
C17 C18 1.377(7)
C18 C19 1.402(7)
C18 C21 1.487(7)
C19 C20 1.355(7)
C19 H19A 0.9300
C20 C22 1.521(9)
C21 F8 1.292(6)
C21 F9 1.324(6)
C21 F7 1.335(7)
C22 F11A 1.214(16)
C22 F12A 1.276(14)
C22 F10 1.291(9)
C22 F12 1.311(10)
C22 F11 1.311(11)
C22 F10A 1.478(14)
F11 F12 1.526(11)
F10A F12A 0.878(15)
F10A F11A 0.900(19)
F11A F12A 1.42(2)
C23 C24 1.364(7)
C23 H23A 0.9300
C24 C25 1.364(8)
C24 H24A 0.9300
C25 C26 1.373(8)
C25 H25A 0.9300
C26 C27 1.378(7)
C26 H26A 0.9300
C27 C28 1.446(7)
C28 C29 1.393(7)
C29 C30 1.383(8)
C29 C32 1.473(8)
C30 C31 1.372(7)
C30 H30A 0.9300
C31 C33 1.473(8)
C32 F13 1.317(8)
C32 F15 1.320(8)
C32 F14 1.343(8)
C33 F18 1.332(6)
C33 F16 1.339(7)
C33 F17 1.344(6)
C34 C35 1.379(7)
C34 H34A 0.9300
C35 C36 1.359(9)
C35 H35A 0.9300
C36 C37 1.363(9)
C36 H36A 0.9300
C37 C38 1.386(7)
C37 H37A 0.9300
C38 C39 1.468(7)
C39 C40 1.387(7)
C40 C41 1.399(8)
C40 C43 1.479(9)
C41 C42 1.361(8)
C41 H41A 0.9300
C42 C44 1.461(9)
C44 F21 1.293(7)
C44 F19 1.324(8)
C44 F20 1.338(7)
C43 F23 1.319(8)
C43 F24 1.328(7)
C43 F22 1.351(8)

loop_
_geom_torsion_atom_site_label_1
_geom_torsion_atom_site_label_2
_geom_torsion_atom_site_label_3
_geom_torsion_atom_site_label_4
_geom_torsion
N2 Pd1 N1 C1 176.1(4)
N3 Pd1 N1 C1 -95(2)
Cl1 Pd1 N1 C1 -1.9(4)
N2 Pd1 N1 C5 -8.4(3)
N3 Pd1 N1 C5 80(2)
Cl1 Pd1 N1 C5 173.6(3)
N1 Pd1 N2 C9 -174.2(5)
N3 Pd1 N2 C9 10.3(5)
Cl1 Pd1 N2 C9 -151.0(10)
N1 Pd1 N2 C6 8.0(3)
N3 Pd1 N2 C6 -167.5(3)
Cl1 Pd1 N2 C6 31.3(14)
N1 Pd1 N3 C12 -179(100)
N2 Pd1 N3 C12 -91.2(4)
Cl1 Pd1 N3 C12 87.2(4)
N1 Pd1 N3 C16 3(2)
N2 Pd1 N3 C16 91.1(4)
Cl1 Pd1 N3 C16 -90.5(4)
N6 Pd2 N5 C23 -176.6(4)
N7 Pd2 N5 C23 89(2)
Cl2 Pd2 N5 C23 1.1(4)
N6 Pd2 N5 C27 7.7(3)
N7 Pd2 N5 C27 -86(2)
Cl2 Pd2 N5 C27 -174.6(3)
N5 Pd2 N6 C31 171.9(6)
N7 Pd2 N6 C31 -12.1(6)
Cl2 Pd2 N6 C31 150.2(9)
N5 Pd2 N6 C28 -6.4(3)
N7 Pd2 N6 C28 169.6(3)
Cl2 Pd2 N6 C28 -28.1(13)
N5 Pd2 N7 C34 -178(31)
N6 Pd2 N7 C34 88.9(4)
Cl2 Pd2 N7 C34 -89.2(4)
N5 Pd2 N7 C38 -2(3)
N6 Pd2 N7 C38 -95.1(4)
Cl2 Pd2 N7 C38 86.8(4)
C5 N1 C1 C2 0.8(7)
Pd1 N1 C1 C2 176.1(4)
N1 C1 C2 C3 -1.5(8)
C1 C2 C3 C4 1.1(8)
C2 C3 C4 C5 0.0(8)
C1 N1 C5 C4 0.4(6)
Pd1 N1 C5 C4 -175.4(4)
C1 N1 C5 C6 -177.1(4)
Pd1 N1 C5 C6 7.1(5)
C3 C4 C5 N1 -0.8(7)
C3 C4 C5 C6 176.4(5)
C9 N2 C6 C7 -1.1(5)
Pd1 N2 C6 C7 177.4(3)
C9 N2 C6 C5 174.8(4)
Pd1 N2 C6 C5 -6.7(5)
N1 C5 C6 N2 -0.1(6)
C4 C5 C6 N2 -177.5(4)
N1 C5 C6 C7 174.4(5)
C4 C5 C6 C7 -2.9(9)
N2 C6 C7 C8 0.7(5)
C5 C6 C7 C8 -174.1(5)
N2 C6 C7 C10 -177.3(5)
C5 C6 C7 C10 7.9(9)
C6 C7 C8 C9 -0.1(6)
C10 C7 C8 C9 178.2(5)
C7 C8 C9 N2 -0.6(6)
C7 C8 C9 C11 174.7(5)
C6 N2 C9 C8 1.1(5)
Pd1 N2 C9 C8 -176.8(4)
C6 N2 C9 C11 -174.2(5)
Pd1 N2 C9 C11 7.9(8)
C8 C7 C10 F6 -1.4(8)
C6 C7 C10 F6 176.4(5)
C8 C7 C10 F4 -122.2(6)
C6 C7 C10 F4 55.6(8)
C8 C7 C10 F5 118.9(6)
C6 C7 C10 F5 -63.3(8)
C8 C9 C11 F2 121.4(6)
N2 C9 C11 F2 -63.9(7)
C8 C9 C11 F1 1.5(8)
N2 C9 C11 F1 176.2(5)
C8 C9 C11 F3 -116.8(6)
N2 C9 C11 F3 58.0(7)
C16 N3 C12 C13 -1.8(8)
Pd1 N3 C12 C13 -179.6(4)
N3 C12 C13 C14 -0.2(9)
C12 C13 C14 C15 1.4(10)
C13 C14 C15 C16 -0.6(9)
C12 N3 C16 C15 2.5(7)
Pd1 N3 C16 C15 -179.8(4)
C12 N3 C16 C17 -174.2(4)
Pd1 N3 C16 C17 3.5(6)
C14 C15 C16 N3 -1.4(8)
C14 C15 C16 C17 175.3(5)
C20 N4 C17 C18 0.7(6)
C20 N4 C17 C16 176.5(4)
N3 C16 C17 N4 53.5(6)
C15 C16 C17 N4 -123.2(5)
N3 C16 C17 C18 -132.0(6)
C15 C16 C17 C18 51.3(8)
N4 C17 C18 C19 -1.2(6)
C16 C17 C18 C19 -176.3(5)
N4 C17 C18 C21 177.7(5)
C16 C17 C18 C21 2.6(9)
C17 C18 C19 C20 1.2(6)
C21 C18 C19 C20 -177.7(5)
C18 C19 C20 N4 -0.8(6)
C18 C19 C20 C22 178.9(7)
C17 N4 C20 C19 0.0(6)
C17 N4 C20 C22 -179.7(6)
C17 C18 C21 F8 32.9(9)
C19 C18 C21 F8 -148.4(6)
C17 C18 C21 F9 155.1(5)
C19 C18 C21 F9 -26.1(8)
C17 C18 C21 F7 -88.3(7)
C19 C18 C21 F7 90.5(7)
C19 C20 C22 F11A -34.4(16)
N4 C20 C22 F11A 145.3(13)
C19 C20 C22 F12A -110.3(11)
N4 C20 C22 F12A 69.4(12)
C19 C20 C22 F10 21.8(13)
N4 C20 C22 F10 -158.6(7)
C19 C20 C22 F12 -160.5(8)
N4 C20 C22 F12 19.2(11)
C19 C20 C22 F11 122.6(8)
N4 C20 C22 F11 -57.7(10)
C19 C20 C22 F10A -72.7(10)
N4 C20 C22 F10A 107.0(8)
F11A C22 F11 F12 -101.1(16)
F12A C22 F11 F12 -18.3(9)
F10 C22 F11 F12 -140.1(8)
F10A C22 F11 F12 -49.3(14)
C20 C22 F11 F12 106.1(8)
F11A C22 F12 F11 126.1(13)
F12A C22 F12 F11 157.0(11)
F10 C22 F12 F11 71.7(14)
F10A C22 F12 F11 152.1(8)
C20 C22 F12 F11 -105.1(8)
F11A C22 F10A F12A 143(2)
F10 C22 F10A F12A 144.3(13)
F12 C22 F10A F12A 6.1(12)
F11 C22 F10A F12A 52.3(18)
C20 C22 F10A F12A -103.9(13)
F12A C22 F10A F11A -143(2)
F10 C22 F10A F11A 0.8(14)
F12 C22 F10A F11A -137.4(15)
F11 C22 F10A F11A -91(2)
C20 C22 F10A F11A 112.7(14)
F12A F10A F11A C22 -32.1(17)
C22 F10A F11A F12A 32.1(17)
F12A C22 F11A F10A 22.1(12)
F10 C22 F11A F10A -178.9(18)
F12 C22 F11A F10A 45.7(16)
F11 C22 F11A F10A 127.5(15)
C20 C22 F11A F10A -80.8(15)
F10 C22 F11A F12A 159.0(12)
F12 C22 F11A F12A 23.6(10)
F11 C22 F11A F12A 105.4(14)
F10A C22 F11A F12A -22.1(12)
C20 C22 F11A F12A -102.9(11)
F11A F10A F12A C22 30.5(17)
C22 F10A F12A F11A -30.5(17)
F11A C22 F12A F10A -22.7(13)
F10 C22 F12A F10A -41.2(15)
F12 C22 F12A F10A -171.8(17)
F11 C22 F12A F10A -147.7(12)
C20 C22 F12A F10A 87.6(12)
F10 C22 F12A F11A -18.4(11)
F12 C22 F12A F11A -149.0(13)
F11 C22 F12A F11A -125.0(13)
F10A C22 F12A F11A 22.7(13)
C20 C22 F12A F11A 110.3(11)
C22 F11A F12A F10A 141(2)
F10A F11A F12A C22 -141(2)
C27 N5 C23 C24 1.0(7)
Pd2 N5 C23 C24 -174.5(4)
N5 C23 C24 C25 -0.3(8)
C23 C24 C25 C26 0.3(8)
C24 C25 C26 C27 -0.9(8)
C23 N5 C27 C26 -1.7(7)
Pd2 N5 C27 C26 174.3(4)
C23 N5 C27 C28 176.7(4)
Pd2 N5 C27 C28 -7.4(5)
C25 C26 C27 N5 1.6(8)
C25 C26 C27 C28 -176.5(5)
C31 N6 C28 C29 0.9(6)
Pd2 N6 C28 C29 179.8(3)
C31 N6 C28 C27 -174.5(4)
Pd2 N6 C28 C27 4.4(5)
N5 C27 C28 N6 1.8(6)
C26 C27 C28 N6 -179.9(5)
N5 C27 C28 C29 -172.2(6)
C26 C27 C28 C29 6.1(9)
N6 C28 C29 C30 -1.0(6)
C27 C28 C29 C30 173.3(6)
N6 C28 C29 C32 179.2(6)
C27 C28 C29 C32 -6.5(11)
C28 C29 C30 C31 0.7(7)
C32 C29 C30 C31 -179.5(6)
C28 N6 C31 C30 -0.5(6)
Pd2 N6 C31 C30 -178.9(4)
C28 N6 C31 C33 176.4(5)
Pd2 N6 C31 C33 -1.9(9)
C29 C30 C31 N6 -0.1(7)
C29 C30 C31 C33 -177.0(5)
C30 C29 C32 F13 122.9(7)
C28 C29 C32 F13 -57.3(10)
C30 C29 C32 F15 1.4(10)
C28 C29 C32 F15 -178.8(6)
C30 C29 C32 F14 -117.1(7)
C28 C29 C32 F14 62.7(10)
N6 C31 C33 F18 59.9(8)
C30 C31 C33 F18 -123.6(6)
N6 C31 C33 F16 -61.5(7)
C30 C31 C33 F16 115.0(6)
N6 C31 C33 F17 179.8(5)
C30 C31 C33 F17 -3.7(8)
C38 N7 C34 C35 2.6(7)
Pd2 N7 C34 C35 178.8(4)
N7 C34 C35 C36 -1.8(8)
C34 C35 C36 C37 -0.2(9)
C35 C36 C37 C38 1.4(9)
C34 N7 C38 C37 -1.4(7)
Pd2 N7 C38 C37 -177.3(4)
C34 N7 C38 C39 176.6(4)
Pd2 N7 C38 C39 0.7(6)
C36 C37 C38 N7 -0.6(8)
C36 C37 C38 C39 -178.5(5)
C42 N8 C39 C40 0.0(6)
C42 N8 C39 C38 -177.5(5)
N7 C38 C39 N8 -46.9(7)
C37 C38 C39 N8 131.0(5)
N7 C38 C39 C40 136.2(6)
C37 C38 C39 C40 -45.8(8)
N8 C39 C40 C41 -0.4(6)
C38 C39 C40 C41 176.9(5)
N8 C39 C40 C43 -178.2(6)
C38 C39 C40 C43 -0.9(10)
C39 C40 C41 C42 0.5(7)
C43 C40 C41 C42 178.4(6)
C39 N8 C42 C41 0.3(6)
C39 N8 C42 C44 179.9(5)
C40 C41 C42 N8 -0.5(7)
C40 C41 C42 C44 179.9(6)
N8 C42 C44 F21 -176.6(6)
C41 C42 C44 F21 2.9(11)
N8 C42 C44 F19 60.6(8)
C41 C42 C44 F19 -119.9(7)
N8 C42 C44 F20 -53.8(8)
C41 C42 C44 F20 125.7(7)
C39 C40 C43 F23 84.9(8)
C41 C40 C43 F23 -92.5(9)
C39 C40 C43 F24 -36.9(10)
C41 C40 C43 F24 145.6(6)
C39 C40 C43 F22 -156.1(6)
C41 C40 C43 F22 26.4(9)
